data_7062586
loop_
_publ_author_name
'Saha, Rumpa'
'Mukherjee, Aparajita'
'Bhattacharya, Samaresh'

_publ_section_title
;
 Di-ruthenium complexes of 1,4-diazabutadiene ligands: synthesis,
 characterization and utilization as catalyst precursors for the oxidative
 coupling of amines to imines in air
;
_journal_issue 27
_journal_name_full 'New Journal of Chemistry'
_journal_page_first 12709
_journal_page_last 12717
_journal_paper_doi 10.1039/D3NJ01030A
_journal_volume 47
_journal_year 2023
_chemical_formula_moiety 'C64 H50 Cl7 N4 P2 Ru2, [C7H8,Cl-, 0.7 H2O]'
_chemical_formula_sum 'C71 H59.4 Cl8 N4 O0.7 P2 Ru2'
_chemical_formula_weight 1526.6
_space_group_crystal_system monoclinic
_space_group_IT_number 15
_space_group_name_Hall '-C 2yc'
_space_group_name_H-M_alt 'C 1 2/c 1'
_symmetry_Int_Tables_number 15
_audit_creation_date 2023-06-05
_audit_creation_method
;
Olex2 1.5-alpha
(compiled 2023.03.06 svn.rbb2c1857 for OlexSys, GUI svn.r6748)
;
_audit_update_record
;
2023-06-08 deposited with the CCDC.	2023-06-09 downloaded from the CCDC.
;
_cell_angle_alpha 90
_cell_angle_beta 113.647(4)
_cell_angle_gamma 90
_cell_formula_units_Z 8
_cell_length_a 32.926(5)
_cell_length_b 17.173(2)
_cell_length_c 26.459(3)
_cell_measurement_reflns_used 220
_cell_measurement_temperature 273(2)
_cell_measurement_theta_max 27.13
_cell_measurement_theta_min 2.20
_cell_volume 13705(3)
_computing_data_collection 'APEX3 (Bruker)'
_computing_data_reduction 'APEX3 (Bruker)'
_computing_molecular_graphics 'Olex2 1.5-alpha (Dolomanov et al., 2009)'
_computing_publication_material 'Olex2 1.5-alpha (Dolomanov et al., 2009)'
_computing_structure_refinement 'olex2.refine 1.5-alpha (Bourhis et al., 2015)'
_computing_structure_solution 'SHELXT 2014/5 (Sheldrick, 2014)'
_diffrn_ambient_temperature 273.15
_diffrn_measured_fraction_theta_full 0.9969
_diffrn_measured_fraction_theta_max 0.9939
_diffrn_measurement_device_type CCD
_diffrn_measurement_method 'phi and omega scans'
_diffrn_radiation_type 'Mo K\a'
_diffrn_radiation_wavelength 0.71073
_diffrn_reflns_av_R_equivalents 0.1663
_diffrn_reflns_av_unetI/netI 0.1186
_diffrn_reflns_Laue_measured_fraction_full 0.9969
_diffrn_reflns_Laue_measured_fraction_max 0.9939
_diffrn_reflns_limit_h_max 42
_diffrn_reflns_limit_h_min -42
_diffrn_reflns_limit_k_max 21
_diffrn_reflns_limit_k_min -21
_diffrn_reflns_limit_l_max 33
_diffrn_reflns_limit_l_min -33
_diffrn_reflns_number 87124
_diffrn_reflns_point_group_measured_fraction_full 0.9969
_diffrn_reflns_point_group_measured_fraction_max 0.9939
_diffrn_reflns_theta_full 25.2417
_diffrn_reflns_theta_max 27.13
_diffrn_reflns_theta_min 2.20
_exptl_absorpt_coefficient_mu 0.845
_exptl_crystal_colour Purple
_exptl_crystal_density_diffrn 1.480
_exptl_crystal_density_method 'not measured'
_exptl_crystal_description Block
_exptl_crystal_F_000 5584.319
_exptl_crystal_size_max 0.15
_exptl_crystal_size_mid 0.12
_exptl_crystal_size_min 0.10
_refine_diff_density_max 2.1257
_refine_diff_density_min -1.9612
_refine_diff_density_rms 0.2840
_refine_ls_d_res_high 0.7793
_refine_ls_d_res_low 9.2472
_refine_ls_goodness_of_fit_ref 1.1102
_refine_ls_hydrogen_treatment constr
_refine_ls_matrix_type full
_refine_ls_number_constraints 100
_refine_ls_number_parameters 712
_refine_ls_number_reflns 15065
_refine_ls_number_restraints 0
_refine_ls_restrained_S_all 1.1102
_refine_ls_R_factor_all 0.1813
_refine_ls_R_factor_gt 0.1066
_refine_ls_shift/su_max 0.0005
_refine_ls_shift/su_mean 0.0001
_refine_ls_structure_factor_coef Fsqd
_refine_ls_weighting_details 'w=1/[\s^2^(Fo^2^)+(0.1869P)^2^+65.9447P] where P=(Fo^2^+2Fc^2^)/3'
_refine_ls_weighting_scheme calc
_refine_ls_wR_factor_gt 0.2900
_refine_ls_wR_factor_ref 0.3686
_reflns_Friedel_coverage 0.0
_reflns_limit_h_max 38
_reflns_limit_h_min -42
_reflns_limit_k_max 21
_reflns_limit_k_min 0
_reflns_limit_l_max 33
_reflns_limit_l_min 0
_reflns_number_gt 7808
_reflns_number_total 15065
_reflns_threshold_expression I>=2u(I)
_cod_data_source_file d3nj01030a2.cif
_cod_data_source_block SB-RS-26AA
_cod_database_code 7062586
_olex2_refinement_description
;
1. Fixed Uiso
 At 1.2 times of:
  All C(H) groups
2.a Aromatic/amide H refined with riding coordinates:
 C112(H112), C1(H1), C8(H8), C2(H2), C14(H14), C126(H126), C27(H27), C10(H10),
 C28(H28), C232(H232), C13(H13), C4(H4), C15(H15), C222(H222), C135(H135),
 C116(H116), C114(H114), C216(H216), C233(H233), C123(H123), C236(H236),
 C133(H133), C25(H25), C21(H21), C212(H212), C234(H234), C19(H19), C18(H18),
 C122(H122), C113(H113), C124(H124), C24(H24), C115(H115), C5(H5), C134(H134),
 C7(H7), C16(H16), C136(H136), C11(H11), C22(H22), C132(H132), C125(H125),
 C226(H226), C223(H223), C213(H213), C224(H224), C214(H214), C225(H225),
 C235(H235), C215(H215)
;
_smtbx_masks_special_details
;
A solvent mask was calculated and 600 electrons were 
found in a volume of 2808\%A^3^ in 3 voids per unit cell. 
This is consistent with the presence of 
[+ solvents] per Formula Unit 
which account for 592 electrons 
per unit cell.
;
_olex2_submission_special_instructions 'No special instructions were received'

loop_
_space_group_symop_id
_space_group_symop_operation_xyz
1 x,y,z
2 -x,y,-z+1/2
3 -x,-y,-z
4 x,-y,z-1/2
5 x+1/2,y+1/2,z
6 -x+1/2,y+1/2,-z+1/2
7 -x+1/2,-y+1/2,-z
8 x+1/2,-y+1/2,z-1/2

loop_
_atom_site_label
_atom_site_type_symbol
_atom_site_fract_x
_atom_site_fract_y
_atom_site_fract_z
_atom_site_U_iso_or_equiv
_atom_site_adp_type
_atom_site_occupancy
_atom_site_refinement_flags_posn
Ru1 Ru 0.27315(3) 0.27552(4) 0.38286(3) 0.0408(3) Uani 1.000000 .
Ru2 Ru 0.37468(3) 0.29014(5) 0.47305(4) 0.0465(3) Uani 1.000000 .
Cl3 Cl 0.30346(9) 0.28314(13) 0.48502(10) 0.0441(6) Uani 1.000000 .
Cl1 Cl 0.33754(9) 0.19472(14) 0.40161(11) 0.0494(6) Uani 1.000000 .
Cl2 Cl 0.32988(9) 0.37458(14) 0.39557(10) 0.0492(6) Uani 1.000000 .
Cl5 Cl 0.2798(2) -0.1466(2) 0.41768(19) 0.1220(19) Uani 1.000000 .
Cl4 Cl 0.1954(2) 0.6763(2) 0.3979(2) 0.138(2) Uani 1.000000 .
Cl7 Cl 0.3603(3) 0.7120(2) 0.4972(3) 0.162(3) Uani 1.000000 .
Cl6 Cl 0.4097(2) -0.1166(2) 0.5621(3) 0.175(3) Uani 1.000000 .
P1 P 0.25064(10) 0.28461(14) 0.28832(11) 0.0421(6) Uani 1.000000 .
P2 P 0.43860(10) 0.28131(16) 0.45621(13) 0.0545(8) Uani 1.000000 .
N2 N 0.2320(3) 0.1885(5) 0.3852(3) 0.043(2) Uani 1.000000 .
N1 N 0.2199(3) 0.3356(5) 0.3836(3) 0.049(2) Uani 1.000000 .
N4 N 0.3962(3) 0.3746(5) 0.5325(4) 0.055(2) Uani 1.000000 .
N3 N 0.4020(3) 0.2268(5) 0.5431(4) 0.055(2) Uani 1.000000 .
C111 C 0.2165(4) 0.2075(6) 0.2420(5) 0.052(3) Uani 1.000000 .
C131 C 0.2951(4) 0.2956(7) 0.2646(4) 0.053(3) Uani 1.000000 .
C121 C 0.2157(4) 0.3718(6) 0.2602(4) 0.051(3) Uani 1.000000 .
C211 C 0.4421(5) 0.1929(8) 0.4183(6) 0.074(4) Uani 1.000000 .
C112 C 0.1842(5) 0.1712(7) 0.2536(5) 0.068(4) Uani 1.000000 .
H112 H 0.1790(5) 0.1878(7) 0.2839(5) 0.081(4) Uiso 1.000000 R
C1 C 0.1896(5) 0.2909(7) 0.3879(4) 0.060(3) Uani 1.000000 .
H1 H 0.1645(5) 0.3121(7) 0.3906(4) 0.072(4) Uiso 1.000000 R
C8 C 0.2486(4) 0.4647(6) 0.4180(5) 0.056(3) Uani 1.000000 .
H8 H 0.2760(4) 0.4414(6) 0.4375(5) 0.068(4) Uiso 1.000000 R
C2 C 0.1955(4) 0.2100(6) 0.3885(4) 0.052(3) Uani 1.000000 .
H2 H 0.1749(4) 0.1748(6) 0.3911(4) 0.062(3) Uiso 1.000000 R
C14 C 0.2613(4) 0.0704(6) 0.3596(5) 0.055(3) Uani 1.000000 .
H14 H 0.2666(4) 0.0989(6) 0.3329(5) 0.067(4) Uiso 1.000000 R
C126 C 0.2323(4) 0.4456(7) 0.2800(4) 0.055(3) Uani 1.000000 .
H126 H 0.2608(4) 0.4510(7) 0.3072(4) 0.066(3) Uiso 1.000000 R
C9 C 0.2432(4) 0.1068(6) 0.3926(4) 0.046(2) Uani 1.000000 .
C3 C 0.2135(4) 0.4185(6) 0.3864(4) 0.053(3) Uani 1.000000 .
C23 C 0.3881(4) 0.4564(6) 0.5220(5) 0.054(3) Uani 1.000000 .
C27 C 0.3903(5) 0.5743(7) 0.4758(6) 0.075(4) Uani 1.000000 .
H27 H 0.3991(5) 0.6018(7) 0.4516(6) 0.090(5) Uiso 1.000000 R
C231 C 0.4501(4) 0.3586(7) 0.4155(5) 0.062(3) Uani 1.000000 .
C10 C 0.2370(4) 0.0648(6) 0.4348(5) 0.060(3) Uani 1.000000 .
H10 H 0.2250(4) 0.0888(6) 0.4572(5) 0.072(4) Uiso 1.000000 R
C28 C 0.3972(4) 0.4950(7) 0.4830(5) 0.065(3) Uani 1.000000 .
H28 H 0.4081(4) 0.4676(7) 0.4609(5) 0.078(4) Uiso 1.000000 R
C232 C 0.4188(5) 0.3796(7) 0.3659(6) 0.066(3) Uani 1.000000 .
H232 H 0.3909(5) 0.3566(7) 0.3534(6) 0.080(4) Uiso 1.000000 R
C13 C 0.2717(5) -0.0093(7) 0.3662(5) 0.065(3) Uani 1.000000 .
H13 H 0.2826(5) -0.0347(7) 0.3432(5) 0.078(4) Uiso 1.000000 R
C4 C 0.1724(5) 0.4525(7) 0.3583(5) 0.065(3) Uani 1.000000 .
H4 H 0.1483(5) 0.4220(7) 0.3367(5) 0.078(4) Uiso 1.000000 R
C15 C 0.4148(5) 0.2684(8) 0.5884(5) 0.074(4) Uani 1.000000 .
H15 H 0.4253(5) 0.2450(8) 0.6230(5) 0.089(5) Uiso 1.000000 R
C222 C 0.4997(5) 0.3303(10) 0.5584(7) 0.096(5) Uani 1.000000 .
H222 H 0.4804(5) 0.3719(10) 0.5534(7) 0.115(6) Uiso 1.000000 R
C135 C 0.3346(6) 0.3603(12) 0.2162(6) 0.095(5) Uani 1.000000 .
H135 H 0.3386(6) 0.4041(12) 0.1980(6) 0.115(6) Uiso 1.000000 R
C116 C 0.2214(5) 0.1882(9) 0.1941(6) 0.082(4) Uani 1.000000 .
H116 H 0.2421(5) 0.2136(9) 0.1843(6) 0.099(5) Uiso 1.000000 R
C114 C 0.1643(6) 0.0905(8) 0.1739(6) 0.099(6) Uani 1.000000 .
H114 H 0.1472(6) 0.0509(8) 0.1513(6) 0.119(7) Uiso 1.000000 R
C216 C 0.4538(5) 0.1934(10) 0.3751(6) 0.084(4) Uani 1.000000 .
H216 H 0.4603(5) 0.2404(10) 0.3626(6) 0.101(5) Uiso 1.000000 R
C233 C 0.4275(7) 0.4348(9) 0.3335(7) 0.094(5) Uani 1.000000 .
H233 H 0.4061(7) 0.4459(9) 0.2985(7) 0.113(6) Uiso 1.000000 R
C123 C 0.1474(5) 0.4307(8) 0.2016(7) 0.094(5) Uani 1.000000 .
H123 H 0.1182(5) 0.4258(8) 0.1761(7) 0.113(6) Uiso 1.000000 R
C236 C 0.4909(6) 0.3967(10) 0.4348(7) 0.107(6) Uani 1.000000 .
H236 H 0.5131(6) 0.3844(10) 0.4689(7) 0.129(7) Uiso 1.000000 R
C133 C 0.3563(6) 0.2342(12) 0.2527(7) 0.096(5) Uani 1.000000 .
H133 H 0.3756(6) 0.1923(12) 0.2596(7) 0.115(6) Uiso 1.000000 R
C25 C 0.3614(6) 0.5762(9) 0.5457(8) 0.098(5) Uani 1.000000 .
H25 H 0.3508(6) 0.6036(9) 0.5682(8) 0.118(6) Uiso 1.000000 R
C21 C 0.4457(6) 0.0294(10) 0.5884(9) 0.128(8) Uani 1.000000 .
H21 H 0.4720(6) 0.0057(10) 0.6116(9) 0.153(9) Uiso 1.000000 R
C212 C 0.4334(5) 0.1198(8) 0.4374(7) 0.086(4) Uani 1.000000 .
H212 H 0.4262(5) 0.1171(8) 0.4678(7) 0.103(5) Uiso 1.000000 R
C20 C 0.4072(7) -0.0151(8) 0.5573(8) 0.109(6) Uani 1.000000 .
C234 C 0.4660(7) 0.4720(10) 0.3518(7) 0.104(6) Uani 1.000000 .
H234 H 0.4714(7) 0.5103(10) 0.3304(7) 0.125(7) Uiso 1.000000 R
C19 C 0.3674(5) 0.0189(7) 0.5248(6) 0.081(4) Uani 1.000000 .
H19 H 0.3424(5) -0.0113(7) 0.5063(6) 0.097(5) Uiso 1.000000 R
C18 C 0.3656(5) 0.1003(7) 0.5204(5) 0.071(4) Uani 1.000000 .
H18 H 0.3391(5) 0.1255(7) 0.4995(5) 0.085(4) Uiso 1.000000 R
C122 C 0.1724(4) 0.3662(8) 0.2206(5) 0.072(4) Uani 1.000000 .
H122 H 0.1606(4) 0.3176(8) 0.2070(5) 0.086(4) Uiso 1.000000 R
C17 C 0.4047(4) 0.1428(7) 0.5484(5) 0.063(3) Uani 1.000000 .
C113 C 0.1590(5) 0.1104(8) 0.2215(6) 0.086(5) Uani 1.000000 .
H113 H 0.1391(5) 0.0837(8) 0.2319(6) 0.103(6) Uiso 1.000000 R
C26 C 0.3694(6) 0.6123(7) 0.5066(7) 0.092(5) Uani 1.000000 .
C124 C 0.1647(5) 0.5051(8) 0.2199(6) 0.080(4) Uani 1.000000 .
H124 H 0.1479(5) 0.5494(8) 0.2051(6) 0.096(5) Uiso 1.000000 R
C24 C 0.3693(5) 0.4956(7) 0.5527(6) 0.080(4) Uani 1.000000 .
H24 H 0.3618(5) 0.4685(7) 0.5782(6) 0.095(5) Uiso 1.000000 R
C115 C 0.1942(6) 0.1288(10) 0.1605(6) 0.092(5) Uani 1.000000 .
H115 H 0.1971(6) 0.1158(10) 0.1279(6) 0.110(6) Uiso 1.000000 R
C5 C 0.1670(6) 0.5318(8) 0.3625(6) 0.086(5) Uani 1.000000 .
H5 H 0.1394(6) 0.5546(8) 0.3440(6) 0.103(6) Uiso 1.000000 R
C134 C 0.3608(6) 0.2972(13) 0.2234(8) 0.102(6) Uani 1.000000 .
H134 H 0.3820(6) 0.2964(13) 0.2084(8) 0.122(7) Uiso 1.000000 R
C7 C 0.2450(5) 0.5434(7) 0.4219(6) 0.069(4) Uani 1.000000 .
H7 H 0.2694(5) 0.5741(7) 0.4422(6) 0.083(4) Uiso 1.000000 R
C16 C 0.4120(4) 0.3493(7) 0.5825(5) 0.066(3) Uani 1.000000 .
H16 H 0.4208(4) 0.3827(7) 0.6126(5) 0.080(4) Uiso 1.000000 R
C136 C 0.3007(5) 0.3589(8) 0.2368(5) 0.071(4) Uani 1.000000 .
H136 H 0.2821(5) 0.4017(8) 0.2313(5) 0.085(4) Uiso 1.000000 R
C12 C 0.2656(5) -0.0485(6) 0.4075(5) 0.074(4) Uani 1.000000 .
C11 C 0.2491(6) -0.0123(7) 0.4419(6) 0.083(5) Uani 1.000000 .
H11 H 0.2461(6) -0.0405(7) 0.4702(6) 0.100(5) Uiso 1.000000 R
C22 C 0.4422(5) 0.1078(8) 0.5827(7) 0.099(6) Uani 1.000000 .
H22 H 0.4665(5) 0.1384(8) 0.6031(7) 0.119(7) Uiso 1.000000 R
C132 C 0.3231(5) 0.2328(8) 0.2721(5) 0.070(4) Uani 1.000000 .
H132 H 0.3195(5) 0.1889(8) 0.2906(5) 0.084(4) Uiso 1.000000 R
C221 C 0.4906(5) 0.2729(7) 0.5194(6) 0.068(4) Uani 1.000000 .
C125 C 0.2060(5) 0.5113(7) 0.2589(5) 0.069(4) Uani 1.000000 .
H125 H 0.2172(5) 0.5603(7) 0.2722(5) 0.082(4) Uiso 1.000000 R
C6 C 0.2026(7) 0.5762(8) 0.3938(7) 0.086(5) Uani 1.000000 .
C226 C 0.5201(6) 0.2129(9) 0.5277(8) 0.111(7) Uani 1.000000 .
H226 H 0.5149(6) 0.1744(9) 0.5011(8) 0.134(8) Uiso 1.000000 R
C223 C 0.5395(6) 0.3244(13) 0.6065(9) 0.132(8) Uani 1.000000 .
H223 H 0.5466(6) 0.3633(13) 0.6331(9) 0.158(9) Uiso 1.000000 R
C213 C 0.4360(6) 0.0530(10) 0.4099(10) 0.119(7) Uani 1.000000 .
H213 H 0.4294(6) 0.0052(10) 0.4214(10) 0.143(8) Uiso 1.000000 R
C224 C 0.5665(7) 0.2650(14) 0.6143(10) 0.143(9) Uani 1.000000 .
H224 H 0.5919(7) 0.2607(14) 0.6467(10) 0.171(11) Uiso 1.000000 R
C214 C 0.4476(6) 0.0554(12) 0.3681(12) 0.129(9) Uani 1.000000 .
H214 H 0.4499(6) 0.0091(12) 0.3513(12) 0.155(11) Uiso 1.000000 R
C225 C 0.5569(7) 0.2107(13) 0.5749(11) 0.164(11) Uani 1.000000 .
H225 H 0.5766(7) 0.1696(13) 0.5804(11) 0.196(14) Uiso 1.000000 R
C235 C 0.4972(9) 0.4537(13) 0.4015(9) 0.160(10) Uani 1.000000 .
H235 H 0.5241(9) 0.4801(13) 0.4141(9) 0.192(12) Uiso 1.000000 R
C215 C 0.4562(6) 0.1238(15) 0.3486(9) 0.124(7) Uani 1.000000 .
H215 H 0.4637(6) 0.1245(15) 0.3182(9) 0.148(9) Uiso 1.000000 R

loop_
_atom_site_aniso_label
_atom_site_aniso_U_11
_atom_site_aniso_U_22
_atom_site_aniso_U_33
_atom_site_aniso_U_12
_atom_site_aniso_U_13
_atom_site_aniso_U_23
Ru1 0.0481(5) 0.0349(4) 0.0363(5) -0.0008(3) 0.0139(4) -0.0020(3)
Ru2 0.0493(6) 0.0361(4) 0.0457(5) -0.0008(4) 0.0102(4) -0.0007(3)
Cl3 0.0516(15) 0.0446(13) 0.0345(12) 0.0034(11) 0.0156(11) -0.0003(9)
Cl1 0.0522(16) 0.0402(12) 0.0502(15) 0.0013(11) 0.0146(12) -0.0078(11)
Cl2 0.0570(17) 0.0410(12) 0.0453(14) -0.0037(11) 0.0158(12) 0.0016(10)
Cl5 0.207(6) 0.0433(18) 0.107(3) 0.021(3) 0.054(3) 0.0147(19)
Cl4 0.225(7) 0.051(2) 0.154(4) 0.039(3) 0.094(5) 0.010(2)
Cl7 0.220(7) 0.041(2) 0.199(6) 0.019(3) 0.058(5) -0.003(3)
Cl6 0.171(6) 0.049(2) 0.262(8) 0.020(3) 0.042(5) 0.021(3)
P1 0.0490(16) 0.0389(13) 0.0360(14) -0.0005(11) 0.0147(12) 0.0010(10)
P2 0.0462(18) 0.0478(16) 0.0604(19) -0.0014(13) 0.0117(14) -0.0024(13)
N2 0.056(6) 0.046(5) 0.035(4) 0.002(4) 0.026(4) -0.001(4)
N1 0.059(6) 0.044(5) 0.043(5) -0.004(4) 0.018(4) -0.003(4)
N4 0.066(6) 0.049(5) 0.042(5) -0.001(5) 0.014(5) 0.002(4)
N3 0.055(6) 0.046(5) 0.056(6) -0.002(4) 0.012(5) 0.001(4)
C111 0.063(8) 0.043(6) 0.046(6) -0.002(5) 0.017(6) 0.004(5)
C131 0.061(8) 0.061(7) 0.041(6) 0.001(6) 0.025(6) 0.005(5)
C121 0.064(8) 0.048(6) 0.037(6) 0.002(5) 0.015(5) 0.008(4)
C211 0.058(8) 0.069(8) 0.082(10) 0.003(7) 0.015(7) -0.020(7)
C112 0.080(9) 0.071(8) 0.043(7) -0.021(7) 0.016(6) -0.001(6)
C1 0.085(10) 0.056(7) 0.038(6) 0.002(6) 0.025(6) -0.009(5)
C8 0.074(9) 0.047(6) 0.052(7) 0.010(6) 0.030(6) 0.001(5)
C2 0.066(8) 0.047(6) 0.046(6) -0.012(5) 0.025(6) -0.012(5)
C14 0.079(9) 0.037(5) 0.050(6) -0.000(5) 0.026(6) 0.002(5)
C126 0.057(7) 0.064(7) 0.037(6) -0.014(6) 0.012(5) -0.006(5)
C9 0.053(7) 0.038(5) 0.046(6) 0.000(5) 0.019(5) -0.003(4)
C3 0.079(9) 0.042(5) 0.044(6) 0.011(6) 0.031(6) 0.002(5)
C23 0.050(7) 0.044(6) 0.059(7) 0.003(5) 0.011(6) -0.010(5)
C27 0.092(11) 0.044(6) 0.079(9) -0.012(7) 0.025(8) 0.009(6)
C231 0.069(9) 0.054(7) 0.066(8) -0.014(6) 0.030(7) -0.012(6)
C10 0.084(9) 0.048(6) 0.059(7) -0.011(6) 0.040(7) -0.002(5)
C28 0.068(9) 0.052(7) 0.059(7) -0.015(6) 0.010(6) -0.003(6)
C232 0.068(9) 0.062(7) 0.075(9) -0.004(6) 0.034(8) 0.001(6)
C13 0.085(9) 0.051(6) 0.046(6) -0.002(6) 0.012(6) -0.011(5)
C4 0.070(9) 0.062(7) 0.071(8) 0.013(6) 0.037(7) 0.012(6)
C15 0.098(11) 0.071(8) 0.053(8) -0.042(8) 0.032(8) -0.008(6)
C222 0.060(9) 0.105(12) 0.093(11) -0.016(9) 0.001(8) 0.006(9)
C135 0.095(13) 0.131(15) 0.076(10) -0.011(11) 0.051(10) 0.017(10)
C116 0.092(11) 0.087(10) 0.062(8) 0.007(8) 0.026(8) -0.026(7)
C114 0.120(15) 0.059(8) 0.073(10) -0.012(9) -0.009(10) -0.020(7)
C216 0.079(11) 0.100(11) 0.070(9) 0.012(9) 0.026(8) -0.011(8)
C233 0.120(15) 0.080(10) 0.077(10) -0.006(10) 0.033(10) 0.004(8)
C123 0.076(11) 0.056(8) 0.111(12) 0.003(7) -0.003(9) 0.012(8)
C236 0.085(12) 0.118(13) 0.097(12) -0.048(10) 0.014(9) 0.018(10)
C133 0.077(12) 0.138(16) 0.070(10) 0.010(11) 0.027(9) -0.021(10)
C25 0.123(15) 0.060(9) 0.117(14) -0.005(9) 0.053(12) -0.027(9)
C21 0.076(12) 0.069(10) 0.20(2) 0.010(9) 0.020(13) 0.034(12)
C212 0.085(11) 0.067(9) 0.114(12) -0.012(8) 0.049(10) -0.029(8)
C20 0.141(17) 0.041(7) 0.150(16) 0.016(9) 0.063(14) 0.026(9)
C234 0.121(15) 0.099(12) 0.081(12) -0.015(12) 0.028(11) 0.025(9)
C19 0.101(12) 0.039(6) 0.081(9) -0.010(7) 0.013(8) 0.005(6)
C18 0.094(11) 0.049(7) 0.068(8) 0.015(7) 0.030(8) 0.015(6)
C122 0.058(8) 0.061(7) 0.076(9) -0.010(6) 0.005(7) -0.001(6)
C17 0.071(9) 0.043(6) 0.077(9) -0.007(6) 0.030(7) 0.009(6)
C113 0.090(11) 0.084(10) 0.062(9) -0.027(8) 0.007(8) -0.006(7)
C26 0.096(12) 0.037(6) 0.107(12) -0.002(7) 0.003(10) -0.011(7)
C124 0.083(11) 0.061(8) 0.086(10) 0.013(7) 0.022(9) 0.020(7)
C24 0.099(12) 0.052(7) 0.087(10) -0.007(7) 0.037(9) -0.006(7)
C115 0.088(11) 0.104(12) 0.077(10) 0.014(10) 0.026(9) -0.055(9)
C5 0.114(14) 0.061(8) 0.090(11) 0.042(9) 0.048(10) 0.027(8)
C134 0.074(12) 0.155(18) 0.090(12) -0.013(12) 0.048(10) -0.028(12)
C7 0.102(11) 0.042(6) 0.081(9) -0.003(7) 0.054(9) -0.007(6)
C16 0.075(9) 0.061(7) 0.047(7) -0.004(6) 0.007(6) -0.009(5)
C136 0.085(10) 0.075(9) 0.061(8) 0.002(7) 0.037(7) 0.009(6)
C12 0.111(12) 0.037(6) 0.058(8) -0.004(6) 0.018(8) 0.001(5)
C11 0.144(14) 0.050(7) 0.066(9) -0.001(8) 0.052(9) 0.018(6)
C22 0.070(10) 0.061(8) 0.124(13) 0.015(7) -0.005(9) 0.035(8)
C132 0.069(9) 0.071(8) 0.062(8) 0.017(7) 0.020(7) -0.002(6)
C221 0.060(8) 0.054(7) 0.081(9) -0.018(6) 0.021(7) 0.001(6)
C125 0.098(11) 0.040(6) 0.058(7) 0.010(6) 0.022(7) 0.006(5)
C6 0.148(16) 0.047(7) 0.089(11) 0.015(9) 0.074(11) 0.013(7)
C226 0.076(11) 0.070(10) 0.135(15) 0.026(8) -0.013(10) -0.007(9)
C223 0.079(13) 0.128(17) 0.131(16) 0.009(12) -0.019(12) -0.030(13)
C213 0.092(14) 0.075(11) 0.19(2) -0.020(10) 0.061(15) -0.040(13)
C224 0.102(16) 0.117(16) 0.130(19) -0.014(14) -0.037(13) 0.011(14)
C214 0.069(12) 0.087(13) 0.24(3) -0.005(10) 0.075(15) -0.063(16)
C225 0.091(16) 0.115(17) 0.19(2) 0.014(12) -0.044(16) 0.027(16)
C235 0.18(2) 0.152(19) 0.122(17) -0.107(18) 0.035(17) 0.009(15)
C215 0.092(14) 0.16(2) 0.125(16) 0.004(14) 0.054(12) -0.063(15)

loop_
_atom_type_symbol
_atom_type_scat_dispersion_real
_atom_type_scat_dispersion_imag
_atom_type_scat_Cromer_Mann_a1
_atom_type_scat_Cromer_Mann_a2
_atom_type_scat_Cromer_Mann_a3
_atom_type_scat_Cromer_Mann_a4
_atom_type_scat_Cromer_Mann_b1
_atom_type_scat_Cromer_Mann_b2
_atom_type_scat_Cromer_Mann_b3
_atom_type_scat_Cromer_Mann_b4
_atom_type_scat_Cromer_Mann_c
_atom_type_scat_source
_atom_type_scat_dispersion_source
C 0.00347 0.00161 2.31000 1.02000 1.58860 0.86500 20.84390 10.20750 0.56870 51.65120 0.21560 'International Tables Volume C Table 6.1.1.4 (pp. 500-502)' 'Henke, Gullikson and Davis, At. Data and Nucl. Data Tables, 1993, 54, 2'
Cl 0.14873 0.16029 11.46040 7.19640 6.25560 1.64550 0.01040 1.16620 18.51940 47.77840 -9.55740 'International Tables Volume C Table 6.1.1.4 (pp. 500-502)' 'Henke, Gullikson and Davis, At. Data and Nucl. Data Tables, 1993, 54, 2'
H 0.00000 0.00000 0.49300 0.32291 0.14019 0.04081 10.51090 26.12570 3.14236 57.79970 0.00304 'International Tables Volume C Table 6.1.1.4 (pp. 500-502)' 'Henke, Gullikson and Davis, At. Data and Nucl. Data Tables, 1993, 54, 2'
N 0.00653 0.00323 12.21260 3.13220 2.01250 1.16630 0.00570 9.89330 28.99750 0.58260 -11.52900 'International Tables Volume C Table 6.1.1.4 (pp. 500-502)' 'Henke, Gullikson and Davis, At. Data and Nucl. Data Tables, 1993, 54, 2'
P 0.10434 0.09671 6.43450 4.17910 1.78000 1.49080 1.90670 27.15700 0.52600 68.16450 1.11490 'International Tables Volume C Table 6.1.1.4 (pp. 500-502)' 'Henke, Gullikson and Davis, At. Data and Nucl. Data Tables, 1993, 54, 2'
Ru -1.23940 0.83517 19.26740 12.91820 4.86337 1.56756 0.80852 8.43467 24.79970 94.29280 5.37874 'International Tables Volume C Table 6.1.1.4 (pp. 500-502)' 'Henke, Gullikson and Davis, At. Data and Nucl. Data Tables, 1993, 54, 2'

loop_
_geom_angle_atom_site_label_1
_geom_angle_atom_site_label_2
_geom_angle_atom_site_label_3
_geom_angle
_geom_angle_site_symmetry_1
_geom_angle_site_symmetry_3
_geom_angle_publ_flag
Cl1 Ru1 Cl3 82.53(9) . . ?
Cl2 Ru1 Cl3 82.09(9) . . ?
Cl2 Ru1 Cl1 79.18(9) . . ?
P1 Ru1 Cl3 171.75(9) . . ?
P1 Ru1 Cl1 97.77(10) . . ?
P1 Ru1 Cl2 89.85(9) . . ?
N2 Ru1 Cl3 89.3(2) . . ?
N2 Ru1 Cl1 96.4(3) . . ?
N2 Ru1 Cl2 170.8(2) . . ?
N2 Ru1 P1 98.9(2) . . ?
N1 Ru1 Cl3 86.3(2) . . ?
N1 Ru1 Cl1 167.4(3) . . ?
N1 Ru1 Cl2 105.0(3) . . ?
N1 Ru1 P1 94.1(2) . . ?
N1 Ru1 N2 77.7(4) . . ?
Cl1 Ru2 Cl3 81.99(9) . . ?
Cl2 Ru2 Cl3 81.61(9) . . ?
Cl2 Ru2 Cl1 78.62(9) . . ?
P2 Ru2 Cl3 172.64(9) . . ?
P2 Ru2 Cl1 91.07(10) . . ?
P2 Ru2 Cl2 99.50(11) . . ?
N4 Ru2 Cl3 89.5(3) . . ?
N4 Ru2 Cl1 171.0(3) . . ?
N4 Ru2 Cl2 97.5(3) . . ?
N4 Ru2 P2 97.6(3) . . ?
N3 Ru2 Cl3 87.3(3) . . ?
N3 Ru2 Cl1 104.5(3) . . ?
N3 Ru2 Cl2 168.0(3) . . ?
N3 Ru2 P2 92.1(3) . . ?
N3 Ru2 N4 77.7(4) . . ?
Ru2 Cl3 Ru1 81.49(8) . . ?
Ru2 Cl1 Ru1 84.18(8) . . ?
Ru2 Cl2 Ru1 82.78(8) . . ?
C111 P1 Ru1 121.0(4) . . ?
C131 P1 Ru1 115.3(4) . . ?
C131 P1 C111 101.8(5) . . ?
C121 P1 Ru1 111.5(3) . . ?
C121 P1 C111 101.4(5) . . ?
C121 P1 C131 103.6(5) . . ?
C211 P2 Ru2 114.5(5) . . ?
C231 P2 Ru2 118.7(4) . . ?
C231 P2 C211 101.7(7) . . ?
C221 P2 Ru2 114.3(5) . . ?
C221 P2 C211 100.9(6) . . ?
C221 P2 C231 104.5(6) . . ?
C2 N2 Ru1 116.1(7) . . ?
C9 N2 Ru1 125.5(7) . . ?
C9 N2 C2 117.5(9) . . ?
C1 N1 Ru1 113.3(8) . . ?
C3 N1 Ru1 130.0(8) . . ?
C3 N1 C1 116.3(10) . . ?
C23 N4 Ru2 124.4(7) . . ?
C16 N4 Ru2 115.1(8) . . ?
C16 N4 C23 119.6(10) . . ?
C15 N3 Ru2 114.1(8) . . ?
C17 N3 Ru2 127.8(8) . . ?
C17 N3 C15 117.8(10) . . ?
C112 C111 P1 119.9(9) . . ?
C116 C111 P1 121.1(10) . . ?
C116 C111 C112 119.0(12) . . ?
C136 C131 P1 124.6(10) . . ?
C132 C131 P1 116.8(10) . . ?
C132 C131 C136 118.4(12) . . ?
C126 C121 P1 119.7(9) . . ?
C122 C121 P1 122.0(9) . . ?
C122 C121 C126 118.3(11) . . ?
C216 C211 P2 123.9(12) . . ?
C212 C211 P2 117.9(12) . . ?
C212 C211 C216 118.2(14) . . ?
H112 C112 C111 119.0(7) . . ?
C113 C112 C111 122.1(13) . . ?
C113 C112 H112 119.0(9) . . ?
H1 C1 N1 120.7(7) . . ?
C2 C1 N1 118.6(12) . . ?
C2 C1 H1 120.7(8) . . ?
C3 C8 H8 118.7(7) . . ?
C7 C8 H8 118.7(9) . . ?
C7 C8 C3 122.7(13) . . ?
C1 C2 N2 114.2(11) . . ?
H2 C2 N2 122.9(6) . . ?
H2 C2 C1 122.9(8) . . ?
C9 C14 H14 119.9(6) . . ?
C13 C14 H14 119.9(7) . . ?
C13 C14 C9 120.3(11) . . ?
H126 C126 C121 120.1(7) . . ?
C125 C126 C121 119.7(11) . . ?
C125 C126 H126 120.1(7) . . ?
C14 C9 N2 120.2(9) . . ?
C10 C9 N2 119.6(9) . . ?
C10 C9 C14 120.2(9) . . ?
C8 C3 N1 119.7(10) . . ?
C4 C3 N1 121.3(11) . . ?
C4 C3 C8 119.1(11) . . ?
C28 C23 N4 122.9(11) . . ?
C24 C23 N4 117.2(11) . . ?
C24 C23 C28 119.9(11) . . ?
C28 C27 H27 121.2(9) . . ?
C26 C27 H27 121.2(8) . . ?
C26 C27 C28 117.6(13) . . ?
C232 C231 P2 120.3(10) . . ?
C236 C231 P2 121.2(11) . . ?
C236 C231 C232 118.5(13) . . ?
H10 C10 C9 120.8(6) . . ?
C11 C10 C9 118.4(11) . . ?
C11 C10 H10 120.8(8) . . ?
C27 C28 C23 120.9(13) . . ?
H28 C28 C23 119.5(7) . . ?
H28 C28 C27 119.5(9) . . ?
H232 C232 C231 119.4(8) . . ?
C233 C232 C231 121.2(14) . . ?
C233 C232 H232 119.4(10) . . ?
H13 C13 C14 120.9(7) . . ?
C12 C13 C14 118.3(12) . . ?
C12 C13 H13 120.9(8) . . ?
H4 C4 C3 120.0(7) . . ?
C5 C4 C3 120.0(14) . . ?
C5 C4 H4 120.0(10) . . ?
H15 C15 N3 121.5(7) . . ?
C16 C15 N3 117.0(12) . . ?
C16 C15 H15 121.5(7) . . ?
C221 C222 H222 121.0(9) . . ?
C223 C222 H222 121.0(12) . . ?
C223 C222 C221 118.0(17) . . ?
C134 C135 H135 120.4(11) . . ?
C136 C135 H135 120.4(10) . . ?
C136 C135 C134 119.1(16) . . ?
H116 C116 C111 120.9(8) . . ?
C115 C116 C111 118.2(15) . . ?
C115 C116 H116 120.9(10) . . ?
C113 C114 H114 120.3(10) . . ?
C115 C114 H114 120.3(9) . . ?
C115 C114 C113 119.5(13) . . ?
H216 C216 C211 119.6(9) . . ?
C215 C216 C211 120.9(18) . . ?
C215 C216 H216 119.6(13) . . ?
H233 C233 C232 119.7(10) . . ?
C234 C233 C232 120.6(16) . . ?
C234 C233 H233 119.7(10) . . ?
C122 C123 H123 119.5(8) . . ?
C124 C123 H123 119.5(8) . . ?
C124 C123 C122 121.0(14) . . ?
H236 C236 C231 121.1(9) . . ?
C235 C236 C231 117.9(17) . . ?
C235 C236 H236 121.1(12) . . ?
C134 C133 H133 119.8(11) . . ?
C132 C133 H133 119.8(11) . . ?
C132 C133 C134 120.3(17) . . ?
C26 C25 H25 120.7(9) . . ?
C24 C25 H25 120.7(10) . . ?
C24 C25 C26 118.7(15) . . ?
C20 C21 H21 121.6(9) . . ?
C22 C21 H21 121.6(10) . . ?
C22 C21 C20 116.9(15) . . ?
H212 C212 C211 120.5(9) . . ?
C213 C212 C211 119.0(17) . . ?
C213 C212 H212 120.5(12) . . ?
C21 C20 Cl6 119.2(14) . . ?
C19 C20 Cl6 118.3(15) . . ?
C19 C20 C21 122.5(13) . . ?
H234 C234 C233 120.3(10) . . ?
C235 C234 C233 119.3(17) . . ?
C235 C234 H234 120.3(12) . . ?
H19 C19 C20 120.9(9) . . ?
C18 C19 C20 118.3(14) . . ?
C18 C19 H19 120.9(9) . . ?
H18 C18 C19 120.8(9) . . ?
C17 C18 C19 118.3(13) . . ?
C17 C18 H18 120.8(7) . . ?
C123 C122 C121 120.7(12) . . ?
H122 C122 C121 119.7(7) . . ?
H122 C122 C123 119.7(8) . . ?
C18 C17 N3 117.2(11) . . ?
C22 C17 N3 121.1(12) . . ?
C22 C17 C18 121.4(12) . . ?
C114 C113 C112 118.8(15) . . ?
H113 C113 C112 120.6(9) . . ?
H113 C113 C114 120.6(10) . . ?
C27 C26 Cl7 117.9(14) . . ?
C25 C26 Cl7 119.7(15) . . ?
C25 C26 C27 122.0(13) . . ?
H124 C124 C123 120.5(8) . . ?
C125 C124 C123 119.0(12) . . ?
C125 C124 H124 120.5(8) . . ?
C25 C24 C23 120.4(14) . . ?
H24 C24 C23 119.8(8) . . ?
H24 C24 C25 119.8(10) . . ?
C114 C115 C116 122.2(14) . . ?
H115 C115 C116 118.9(10) . . ?
H115 C115 C114 118.9(9) . . ?
H5 C5 C4 120.2(10) . . ?
C6 C5 C4 119.6(14) . . ?
C6 C5 H5 120.2(9) . . ?
C133 C134 C135 120.2(16) . . ?
H134 C134 C135 119.9(11) . . ?
H134 C134 C133 119.9(11) . . ?
H7 C7 C8 121.5(9) . . ?
C6 C7 C8 116.9(14) . . ?
C6 C7 H7 121.5(8) . . ?
C15 C16 N4 115.6(11) . . ?
H16 C16 N4 122.2(7) . . ?
H16 C16 C15 122.2(7) . . ?
C135 C136 C131 120.9(14) . . ?
H136 C136 C131 119.6(8) . . ?
H136 C136 C135 119.6(10) . . ?
C13 C12 Cl5 119.0(11) . . ?
C11 C12 Cl5 119.1(10) . . ?
C11 C12 C13 121.9(11) . . ?
C12 C11 C10 120.8(11) . . ?
H11 C11 C10 119.6(8) . . ?
H11 C11 C12 119.6(7) . . ?
C17 C22 C21 122.3(16) . . ?
H22 C22 C21 118.8(10) . . ?
H22 C22 C17 118.8(8) . . ?
C133 C132 C131 120.9(15) . . ?
H132 C132 C131 119.5(8) . . ?
H132 C132 C133 119.5(11) . . ?
C222 C221 P2 117.8(11) . . ?
C226 C221 P2 122.7(11) . . ?
C226 C221 C222 119.4(15) . . ?
C124 C125 C126 121.3(12) . . ?
H125 C125 C126 119.4(7) . . ?
H125 C125 C124 119.4(8) . . ?
C5 C6 Cl4 119.0(14) . . ?
C7 C6 Cl4 119.4(13) . . ?
C7 C6 C5 121.6(12) . . ?
H226 C226 C221 120.5(9) . . ?
C225 C226 C221 119.0(19) . . ?
C225 C226 H226 120.5(14) . . ?
H223 C223 C222 119.3(12) . . ?
C224 C223 C222 121(2) . . ?
C224 C223 H223 119.3(13) . . ?
H213 C213 C212 119.3(12) . . ?
C214 C213 C212 121(2) . . ?
C214 C213 H213 119.3(13) . . ?
H224 C224 C223 120.5(13) . . ?
C225 C224 C223 119.0(19) . . ?
C225 C224 H224 120.5(13) . . ?
H214 C214 C213 119.1(13) . . ?
C215 C214 C213 121.8(19) . . ?
C215 C214 H214 119.1(13) . . ?
C224 C225 C226 123(2) . . ?
H225 C225 C226 118.4(14) . . ?
H225 C225 C224 118.4(13) . . ?
C234 C235 C236 122.5(19) . . ?
H235 C235 C236 118.8(12) . . ?
H235 C235 C234 118.8(12) . . ?
C214 C215 C216 118.8(19) . . ?
H215 C215 C216 120.6(13) . . ?
H215 C215 C214 120.6(13) . . ?

loop_
_geom_bond_atom_site_label_1
_geom_bond_atom_site_label_2
_geom_bond_distance
_geom_bond_site_symmetry_2
_geom_bond_publ_flag
Ru1 Cl3 2.481(2) . ?
Ru1 Cl1 2.413(3) . ?
Ru1 Cl2 2.448(3) . ?
Ru1 P1 2.312(3) . ?
Ru1 N2 2.034(9) . ?
Ru1 N1 2.041(9) . ?
Ru2 Cl3 2.492(3) . ?
Ru2 Cl1 2.429(3) . ?
Ru2 Cl2 2.461(3) . ?
Ru2 P2 2.325(4) . ?
Ru2 N4 2.045(9) . ?
Ru2 N3 2.021(9) . ?
Cl5 C12 1.740(12) . ?
Cl4 C6 1.745(14) . ?
Cl7 C26 1.738(13) . ?
Cl6 C20 1.748(14) . ?
P1 C111 1.849(11) . ?
P1 C131 1.820(12) . ?
P1 C121 1.853(11) . ?
P2 C211 1.848(14) . ?
P2 C231 1.841(13) . ?
P2 C221 1.857(14) . ?
N2 C2 1.296(14) . ?
N2 C9 1.444(12) . ?
N1 C1 1.302(15) . ?
N1 C3 1.445(13) . ?
N4 C23 1.437(13) . ?
N4 C16 1.288(14) . ?
N3 C15 1.312(15) . ?
N3 C17 1.449(13) . ?
C111 C112 1.367(17) . ?
C111 C116 1.381(17) . ?
C131 C136 1.365(16) . ?
C131 C132 1.378(16) . ?
C121 C126 1.397(14) . ?
C121 C122 1.392(16) . ?
C211 C216 1.35(2) . ?
C211 C212 1.42(2) . ?
C112 H112 0.9300 . ?
C112 C113 1.391(17) . ?
C1 H1 0.9300 . ?
C1 C2 1.402(14) . ?
C8 H8 0.9300 . ?
C8 C3 1.376(16) . ?
C8 C7 1.364(15) . ?
C2 H2 0.9300 . ?
C14 H14 0.9300 . ?
C14 C9 1.388(15) . ?
C14 C13 1.404(15) . ?
C126 H126 0.9300 . ?
C126 C125 1.394(16) . ?
C9 C10 1.410(15) . ?
C3 C4 1.385(16) . ?
C23 C28 1.355(16) . ?
C23 C24 1.377(18) . ?
C27 H27 0.9300 . ?
C27 C28 1.382(16) . ?
C27 C26 1.42(2) . ?
C231 C232 1.353(17) . ?
C231 C236 1.393(19) . ?
C10 H10 0.9300 . ?
C10 C11 1.374(16) . ?
C28 H28 0.9300 . ?
C232 H232 0.9300 . ?
C232 C233 1.383(18) . ?
C13 H13 0.9300 . ?
C13 C12 1.366(17) . ?
C4 H4 0.9300 . ?
C4 C5 1.382(17) . ?
C15 H15 0.9300 . ?
C15 C16 1.398(17) . ?
C222 H222 0.9300 . ?
C222 C221 1.37(2) . ?
C222 C223 1.42(2) . ?
C135 H135 0.9300 . ?
C135 C134 1.35(2) . ?
C135 C136 1.43(2) . ?
C116 H116 0.9300 . ?
C116 C115 1.411(19) . ?
C114 H114 0.9300 . ?
C114 C113 1.38(2) . ?
C114 C115 1.35(2) . ?
C216 H216 0.9300 . ?
C216 C215 1.40(2) . ?
C233 H233 0.9300 . ?
C233 C234 1.33(2) . ?
C123 H123 0.9300 . ?
C123 C122 1.352(18) . ?
C123 C124 1.403(19) . ?
C236 H236 0.9300 . ?
C236 C235 1.39(2) . ?
C133 H133 0.9300 . ?
C133 C134 1.38(2) . ?
C133 C132 1.38(2) . ?
C25 H25 0.9300 . ?
C25 C26 1.32(2) . ?
C25 C24 1.408(19) . ?
C21 H21 0.9300 . ?
C21 C20 1.42(2) . ?
C21 C22 1.35(2) . ?
C212 H212 0.9300 . ?
C212 C213 1.38(2) . ?
C20 C19 1.38(2) . ?
C234 H234 0.9300 . ?
C234 C235 1.34(3) . ?
C19 H19 0.9300 . ?
C19 C18 1.401(16) . ?
C18 H18 0.9300 . ?
C18 C17 1.407(18) . ?
C122 H122 0.9300 . ?
C17 C22 1.344(17) . ?
C113 H113 0.9300 . ?
C124 H124 0.9300 . ?
C124 C125 1.340(19) . ?
C24 H24 0.9300 . ?
C115 H115 0.9300 . ?
C5 H5 0.9300 . ?
C5 C6 1.36(2) . ?
C134 H134 0.9300 . ?
C7 H7 0.9300 . ?
C7 C6 1.41(2) . ?
C16 H16 0.9300 . ?
C136 H136 0.9300 . ?
C12 C11 1.380(19) . ?
C11 H11 0.9300 . ?
C22 H22 0.9300 . ?
C132 H132 0.9300 . ?
C221 C226 1.373(19) . ?
C125 H125 0.9300 . ?
C226 H226 0.9300 . ?
C226 C225 1.35(2) . ?
C223 H223 0.9300 . ?
C223 C224 1.31(3) . ?
C213 H213 0.9300 . ?
C213 C214 1.31(3) . ?
C224 H224 0.9300 . ?
C224 C225 1.34(3) . ?
C214 H214 0.9300 . ?
C214 C215 1.36(3) . ?
C225 H225 0.9300 . ?
C235 H235 0.9300 . ?
C215 H215 0.9300 . ?

loop_
_geom_torsion_atom_site_label_1
_geom_torsion_atom_site_label_2
_geom_torsion_atom_site_label_3
_geom_torsion_atom_site_label_4
_geom_torsion
_geom_torsion_site_symmetry_1
_geom_torsion_site_symmetry_2
_geom_torsion_site_symmetry_3
_geom_torsion_site_symmetry_4
_geom_torsion_publ_flag
Ru1 N2 C2 C1 2.3(7) . . . . ?
Ru1 N2 C9 C14 -51.4(9) . . . . ?
Ru1 N2 C9 C10 126.6(9) . . . . ?
Ru1 N1 C1 C2 -3.4(8) . . . . ?
Ru1 N1 C3 C8 -36.2(10) . . . . ?
Ru1 N1 C3 C4 144.4(9) . . . . ?
Ru2 N4 C23 C28 -51.5(10) . . . . ?
Ru2 N4 C23 C24 127.0(11) . . . . ?
Ru2 N4 C16 C15 4.3(10) . . . . ?
Ru2 N3 C15 C16 -5.9(10) . . . . ?
Ru2 N3 C17 C18 -49.0(11) . . . . ?
Ru2 N3 C17 C22 136.7(13) . . . . ?
Cl5 C12 C13 C14 -178.1(10) . . . . ?
Cl5 C12 C11 C10 -179.3(12) . . . . ?
Cl4 C6 C5 C4 179.3(11) . . . . ?
Cl4 C6 C7 C8 178.9(10) . . . . ?
Cl7 C26 C27 C28 -179.5(11) . . . . ?
Cl7 C26 C25 C24 -179.6(13) . . . . ?
Cl6 C20 C21 C22 179.1(17) . . . . ?
Cl6 C20 C19 C18 -179.2(13) . . . . ?
P1 C111 C112 C113 -176.9(11) . . . . ?
P1 C111 C116 C115 -179.9(11) . . . . ?
P1 C131 C136 C135 -175.4(12) . . . . ?
P1 C131 C132 C133 176.4(10) . . . . ?
P1 C121 C126 C125 -179.9(9) . . . . ?
P1 C121 C122 C123 178.7(13) . . . . ?
P2 C211 C216 C215 179.2(14) . . . . ?
P2 C211 C212 C213 -179.7(13) . . . . ?
P2 C231 C232 C233 -176.8(11) . . . . ?
P2 C231 C236 C235 179.3(17) . . . . ?
P2 C221 C222 C223 -179.6(15) . . . . ?
P2 C221 C226 C225 -179.4(19) . . . . ?
N2 C2 C1 N1 0.8(11) . . . . ?
N2 C9 C14 C13 -179.2(11) . . . . ?
N2 C9 C10 C11 -178.3(12) . . . . ?
N1 C3 C8 C7 179.1(10) . . . . ?
N1 C3 C4 C5 179.0(11) . . . . ?
N4 C23 C28 C27 -177.6(12) . . . . ?
N4 C23 C24 C25 178.4(13) . . . . ?
N4 C16 C15 N3 1.1(15) . . . . ?
N3 C17 C18 C19 179.8(12) . . . . ?
N3 C17 C22 C21 -179.9(17) . . . . ?
C111 C112 C113 C114 -5.5(16) . . . . ?
C111 C116 C115 C114 -0.7(17) . . . . ?
C131 C136 C135 C134 1.4(16) . . . . ?
C131 C132 C133 C134 -2.8(16) . . . . ?
C121 C126 C125 C124 0.1(14) . . . . ?
C121 C122 C123 C124 2.2(17) . . . . ?
C211 C216 C215 C214 -1.5(19) . . . . ?
C211 C212 C213 C214 2.2(19) . . . . ?
C112 C113 C114 C115 1.7(18) . . . . ?
C8 C3 C4 C5 -0.3(13) . . . . ?
C8 C7 C6 C5 -2.3(14) . . . . ?
C14 C9 C10 C11 -0.3(14) . . . . ?
C14 C13 C12 C11 0.7(16) . . . . ?
C126 C125 C124 C123 2.5(17) . . . . ?
C9 C10 C11 C12 -2.1(15) . . . . ?
C3 C4 C5 C6 0.8(14) . . . . ?
C23 C28 C27 C26 -6.2(14) . . . . ?
C23 C24 C25 C26 4.7(17) . . . . ?
C27 C26 C25 C24 -7.3(18) . . . . ?
C231 C232 C233 C234 -4.2(17) . . . . ?
C231 C236 C235 C234 -1(2) . . . . ?
C10 C11 C12 C13 1.9(19) . . . . ?
C232 C233 C234 C235 2(2) . . . . ?
C4 C5 C6 C7 0.6(16) . . . . ?
C222 C221 C226 C225 2(2) . . . . ?
C222 C223 C224 C225 3(3) . . . . ?
C135 C134 C133 C132 4(2) . . . . ?
C116 C115 C114 C113 1.3(19) . . . . ?
C216 C215 C214 C213 2(2) . . . . ?
C233 C234 C235 C236 0(2) . . . . ?
C21 C20 C19 C18 3(2) . . . . ?
C21 C22 C17 C18 6(2) . . . . ?
C212 C213 C214 C215 -2(2) . . . . ?
C20 C19 C18 C17 1.4(18) . . . . ?
C19 C18 C17 C22 -6.0(17) . . . . ?
C221 C226 C225 C224 -1(3) . . . . ?
C226 C225 C224 C223 -2(3) . . . . ?

loop_
_smtbx_masks_void_nr
_smtbx_masks_void_average_x
_smtbx_masks_void_average_y
_smtbx_masks_void_average_z
_smtbx_masks_void_volume
_smtbx_masks_void_count_electrons
_smtbx_masks_void_content
1 0.000 -0.247 0.250 650.1 146.0 '2 C7H8,2 Cl-,1 H2O'
2 0.000 -0.365 0.750 650.1 146.1 '2 C7H8,2 Cl-,1 H2O'
3 0.128 0.424 0.071 13.3 2.5 '0.2 H2O'
4 0.128 0.576 0.571 13.3 2.5 '0.2 H2O'
5 0.250 0.250 0.000 26.1 0.0 '2 ?'
6 0.250 0.750 0.500 26.1 0.0 '2 ?'
7 0.500 -0.738 0.750 650.1 146.1 '2 C7H8,2 Cl-,1 H2O'
8 0.500 -0.875 0.250 650.1 146.0 '2 C7H8,2 Cl-,1 H2O'
9 0.372 0.076 0.929 13.3 2.5 '0.2 H2O'
10 0.372 0.924 0.429 13.3 2.5 '0.2 H2O'
11 0.628 0.076 0.571 13.3 2.5 '0.2 H2O'
12 0.628 0.924 0.071 13.3 2.5 '0.2 H2O'
13 0.750 0.250 0.500 26.1 0.0 '2 ?'
14 0.750 0.750 0.000 26.1 0.0 '2 ?'
15 0.872 0.424 0.429 13.3 2.5 '0.2 H2O'
16 0.872 0.576 0.929 13.3 2.5 '0.2 H2O'
